data_4106761
loop_
_publ_author_name
'Jeffrey D. Rinehart'
'Ming Fang'
'William J. Evans'
'Jeffrey R. Long'

_publ_contact_author
;
        Jeffrey R. Long
        Department of Chemistry
        University of California, Berkeley
        United States of America
;
_publ_contact_author_email jrlong@berkeley.edu
_publ_contact_author_fax '510 642-8369'
_publ_contact_author_phone '510 642-0860'
_publ_section_title
;
 A N23-Radical-Bridged Terbium Complex Exhibiting Magnetic Hysteresis at
 14 K
;
_journal_name_full 'Journal of the American Chemical Society'
_journal_page_first 14236
_journal_page_last 14239
_journal_paper_doi 10.1021/ja206286h
_journal_volume 133
_journal_year 2011
_chemical_formula_sum 'C60 H144 Ho2 K N6 O12 Si8'
_chemical_formula_weight 1735.49
_chemical_name_systematic
; 
 ? 
;
_space_group_IT_number 2
_symmetry_cell_setting triclinic
_symmetry_space_group_name_Hall '-P 1'
_symmetry_space_group_name_H-M 'P -1'
_atom_sites_solution_hydrogens geom
_atom_sites_solution_primary direct
_atom_sites_solution_secondary difmap
_audit_creation_method SHELXTL
_cell_angle_alpha 70.4515(7)
_cell_angle_beta 77.2633(8)
_cell_angle_gamma 70.8475(7)
_cell_formula_units_Z 1
_cell_length_a 10.4651(7)
_cell_length_b 13.7377(9)
_cell_length_c 16.9780(12)
_cell_measurement_reflns_used 9939
_cell_measurement_temperature 143(2)
_cell_measurement_theta_max 27.89
_cell_measurement_theta_min 2.26
_cell_volume 2156.0(3)
_computing_cell_refinement 'Bruker SAINT'
_computing_data_collection 'Bruker APEX2'
_computing_data_reduction 'Bruker SAINT'
_computing_molecular_graphics 'Bruker SHELXTL'
_computing_publication_material 'Bruker SHELXTL'
_computing_structure_refinement 'SHELXL-97 (Sheldrick, 2008)'
_computing_structure_solution 'SHELXS-97 (Sheldrick, 2008)'
_diffrn_ambient_temperature 143(2)
_diffrn_measured_fraction_theta_full 0.997
_diffrn_measured_fraction_theta_max 0.986
_diffrn_measurement_device_type 'Bruker APEX-II CCD'
_diffrn_measurement_method '\f and \w scans'
_diffrn_radiation_monochromator graphite
_diffrn_radiation_source 'fine-focus sealed tube'
_diffrn_radiation_type MoK\a
_diffrn_radiation_wavelength 0.71073
_diffrn_reflns_av_R_equivalents 0.0246
_diffrn_reflns_av_sigmaI/netI 0.0316
_diffrn_reflns_limit_h_max 13
_diffrn_reflns_limit_h_min -13
_diffrn_reflns_limit_k_max 17
_diffrn_reflns_limit_k_min -17
_diffrn_reflns_limit_l_max 21
_diffrn_reflns_limit_l_min -21
_diffrn_reflns_number 24202
_diffrn_reflns_theta_full 25.50
_diffrn_reflns_theta_max 27.10
_diffrn_reflns_theta_min 1.28
_exptl_absorpt_coefficient_mu 2.032
_exptl_absorpt_correction_T_max 0.7543
_exptl_absorpt_correction_T_min 0.6577
_exptl_absorpt_correction_type numerical
_exptl_absorpt_process_details 'Bruker SADABS'
_exptl_crystal_colour orange
_exptl_crystal_density_diffrn 1.337
_exptl_crystal_density_meas ?
_exptl_crystal_description irregular
_exptl_crystal_F_000 907
_exptl_crystal_size_max 0.22
_exptl_crystal_size_mid 0.19
_exptl_crystal_size_min 0.15
_refine_diff_density_max 0.921
_refine_diff_density_min -0.639
_refine_diff_density_rms 0.076
_refine_ls_extinction_method none
_refine_ls_goodness_of_fit_ref 1.026
_refine_ls_hydrogen_treatment constr
_refine_ls_matrix_type full
_refine_ls_number_parameters 408
_refine_ls_number_reflns 9383
_refine_ls_number_restraints 0
_refine_ls_restrained_S_all 1.026
_refine_ls_R_factor_all 0.0307
_refine_ls_R_factor_gt 0.0239
_refine_ls_shift/su_max 0.004
_refine_ls_shift/su_mean 0.000
_refine_ls_structure_factor_coef Fsqd
_refine_ls_weighting_details 'calc w=1/[\s^2^(Fo^2^)+(0.0276P)^2^+0.8855P] where P=(Fo^2^+2Fc^2^)/3'
_refine_ls_weighting_scheme calc
_refine_ls_wR_factor_gt 0.0538
_refine_ls_wR_factor_ref 0.0564
_reflns_number_gt 8357
_reflns_number_total 9383
_reflns_threshold_expression >2sigma(I)
_cod_data_source_file ja206286h_si_002_3.cif
_cod_data_source_block mf82
_cod_depositor_comments
;
The following automatic conversions were performed:

'_exptl_crystal_density_meas' value 'none' was changed to '?' - the
value is perceived as not measured.

Automatic conversion script
Id: cif_fix_values 3008 2015-01-20 13:52:24Z robertas 
;
_cod_database_code 4106761

loop_
_symmetry_equiv_pos_as_xyz
'x, y, z'
'-x, -y, -z'

loop_
_atom_site_label
_atom_site_type_symbol
_atom_site_fract_x
_atom_site_fract_y
_atom_site_fract_z
_atom_site_U_iso_or_equiv
_atom_site_adp_type
_atom_site_occupancy
_atom_site_symmetry_multiplicity
_atom_site_calc_flag
_atom_site_refinement_flags
_atom_site_disorder_assembly
_atom_site_disorder_group
Ho1 Ho 0.537061(11) 0.917440(8) 0.410639(7) 0.01851(4) Uani 1 1 d . . .
K1 K 1.0000 0.5000 0.0000 0.02564(16) Uani 1 2 d S . .
Si1 Si 0.75518(7) 1.03091(6) 0.25927(4) 0.02492(15) Uani 1 1 d . D .
Si2 Si 0.47701(8) 1.09288(6) 0.20720(5) 0.02961(16) Uani 1 1 d . D .
Si3 Si 0.68781(7) 0.67378(5) 0.36603(4) 0.02187(14) Uani 1 1 d . D .
Si4 Si 0.71029(7) 0.67255(5) 0.53962(4) 0.02286(14) Uani 1 1 d . D .
O1 O 0.32533(17) 0.87051(14) 0.43252(12) 0.0311(4) Uani 1 1 d . . .
O2 O 1.22786(19) 0.50302(15) 0.05542(11) 0.0310(4) Uani 1 1 d . . .
O3 O 0.99426(18) 0.47457(14) 0.17271(11) 0.0287(4) Uani 1 1 d . . .
O4 O 0.79162(17) 0.43031(14) 0.11668(11) 0.0277(4) Uani 1 1 d . . .
O5 O 1.1288(2) 0.28487(17) 0.04567(14) 0.0491(6) Uani 1 1 d . . .
O6 O 1.4024(3) 0.6738(2) 0.14838(17) 0.0663(7) Uani 1 1 d . . .
N1 N 0.5920(2) 1.02329(16) 0.27757(13) 0.0251(4) Uani 1 1 d . . .
N2 N 0.6527(2) 0.73457(15) 0.44375(12) 0.0207(4) Uani 1 1 d . . .
N3 N 0.57068(19) 0.98818(16) 0.49958(13) 0.0229(4) Uani 1 1 d . . .
C1 C 0.8554(3) 0.9271(2) 0.34441(18) 0.0332(6) Uani 1 1 d . . .
H1A H 0.9488 0.9330 0.3337 0.050 Uiso 1 1 calc R D .
H1B H 0.8569 0.8552 0.3448 0.050 Uiso 1 1 calc R . .
H1C H 0.8125 0.9390 0.3991 0.050 Uiso 1 1 calc R . .
C2 C 0.7727(3) 1.1625(2) 0.25914(19) 0.0347(6) Uani 1 1 d . . .
H2A H 0.8686 1.1555 0.2601 0.052 Uiso 1 1 calc R D .
H2B H 0.7178 1.1825 0.3090 0.052 Uiso 1 1 calc R . .
H2C H 0.7409 1.2181 0.2082 0.052 Uiso 1 1 calc R . .
C3 C 0.8501(3) 1.0053(3) 0.15696(18) 0.0428(7) Uani 1 1 d . . .
H3C H 0.9449 1.0057 0.1524 0.064 Uiso 1 1 calc R D .
H3D H 0.8069 1.0617 0.1098 0.064 Uiso 1 1 calc R . .
H3E H 0.8479 0.9352 0.1555 0.064 Uiso 1 1 calc R . .
C4 C 0.4849(3) 1.2345(2) 0.15147(17) 0.0343(6) Uani 1 1 d . . .
H4A H 0.4745 1.2725 0.1931 0.051 Uiso 1 1 calc R D .
H4B H 0.4112 1.2715 0.1159 0.051 Uiso 1 1 calc R . .
H4C H 0.5730 1.2335 0.1163 0.051 Uiso 1 1 calc R . .
C5 C 0.2996(3) 1.1006(3) 0.2620(2) 0.0478(8) Uani 1 1 d . . .
H5A H 0.2854 1.1299 0.3095 0.072 Uiso 1 1 calc R D .
H5B H 0.2863 1.0284 0.2828 0.072 Uiso 1 1 calc R . .
H5C H 0.2340 1.1474 0.2224 0.072 Uiso 1 1 calc R . .
C6 C 0.4968(4) 1.0308(2) 0.12021(19) 0.0491(9) Uani 1 1 d . . .
H6A H 0.4863 0.9579 0.1445 0.074 Uiso 1 1 calc R D .
H6B H 0.5875 1.0276 0.0881 0.074 Uiso 1 1 calc R . .
H6C H 0.4271 1.0745 0.0827 0.074 Uiso 1 1 calc R . .
C7 C 0.5972(3) 0.7688(2) 0.27372(16) 0.0308(6) Uani 1 1 d . . .
H7A H 0.6353 0.8304 0.2490 0.046 Uiso 1 1 calc R D .
H7B H 0.4998 0.7941 0.2927 0.046 Uiso 1 1 calc R . .
H7C H 0.6092 0.7316 0.2313 0.046 Uiso 1 1 calc R . .
C8 C 0.8736(3) 0.6351(3) 0.3238(2) 0.0392(7) Uani 1 1 d . . .
H8A H 0.9080 0.6985 0.3048 0.059 Uiso 1 1 calc R D .
H8B H 0.8846 0.6065 0.2763 0.059 Uiso 1 1 calc R . .
H8C H 0.9249 0.5801 0.3683 0.059 Uiso 1 1 calc R . .
C9 C 0.6290(3) 0.5489(2) 0.39442(17) 0.0308(6) Uani 1 1 d . . .
H9A H 0.5352 0.5625 0.4226 0.046 Uiso 1 1 calc R D .
H9B H 0.6887 0.4895 0.4323 0.046 Uiso 1 1 calc R . .
H9C H 0.6326 0.5299 0.3431 0.046 Uiso 1 1 calc R . .
C10 C 0.7767(3) 0.5219(2) 0.56595(18) 0.0358(6) Uani 1 1 d . . .
H10A H 0.7024 0.4914 0.5694 0.054 Uiso 1 1 calc R D .
H10B H 0.8128 0.4936 0.6202 0.054 Uiso 1 1 calc R . .
H10C H 0.8494 0.5021 0.5219 0.054 Uiso 1 1 calc R . .
C11 C 0.8532(3) 0.7200(3) 0.54940(19) 0.0428(8) Uani 1 1 d . . .
H11A H 0.8212 0.7973 0.5432 0.064 Uiso 1 1 calc R D .
H11B H 0.9288 0.7057 0.5053 0.064 Uiso 1 1 calc R . .
H11C H 0.8845 0.6817 0.6048 0.064 Uiso 1 1 calc R . .
C12 C 0.5714(3) 0.7000(2) 0.62621(17) 0.0404(7) Uani 1 1 d . . .
H12A H 0.5340 0.7778 0.6169 0.061 Uiso 1 1 calc R D .
H12B H 0.6083 0.6676 0.6803 0.061 Uiso 1 1 calc R . .
H12C H 0.4990 0.6689 0.6269 0.061 Uiso 1 1 calc R . .
C17 C 1.3055(3) 0.5698(2) -0.00372(18) 0.0324(6) Uani 1 1 d . . .
H17A H 1.3919 0.5579 0.0174 0.039 Uiso 1 1 calc R . .
H17B H 1.2537 0.6464 -0.0120 0.039 Uiso 1 1 calc R . .
C18 C 1.2075(3) 0.5149(2) 0.13764(18) 0.0356(6) Uani 1 1 d . . .
H18A H 1.1573 0.5901 0.1366 0.043 Uiso 1 1 calc R . .
H18B H 1.2967 0.4978 0.1573 0.043 Uiso 1 1 calc R . .
C19 C 1.1280(3) 0.4408(2) 0.19632(18) 0.0361(6) Uani 1 1 d . . .
H19A H 1.1737 0.3663 0.1934 0.043 Uiso 1 1 calc R . .
H19B H 1.1227 0.4421 0.2549 0.043 Uiso 1 1 calc R . .
C20 C 0.9125(3) 0.4074(2) 0.22678(16) 0.0319(6) Uani 1 1 d . . .
H20A H 0.9032 0.4100 0.2854 0.038 Uiso 1 1 calc R . .
H20B H 0.9564 0.3321 0.2256 0.038 Uiso 1 1 calc R . .
C21 C 0.7757(3) 0.4457(2) 0.19768(16) 0.0311(6) Uani 1 1 d . . .
H21A H 0.7145 0.4047 0.2379 0.037 Uiso 1 1 calc R . .
H21B H 0.7349 0.5228 0.1943 0.037 Uiso 1 1 calc R . .
C22 C 0.6652(3) 0.4576(2) 0.08543(18) 0.0309(6) Uani 1 1 d . . .
H22A H 0.6194 0.5353 0.0764 0.037 Uiso 1 1 calc R . .
H22B H 0.6045 0.4168 0.1264 0.037 Uiso 1 1 calc R . .
C15 C 0.1180(3) 0.8648(2) 0.5233(2) 0.0434(7) Uani 1 1 d . . .
H15A H 0.0445 0.8759 0.4905 0.052 Uiso 1 1 calc R A 1
H15B H 0.0763 0.8788 0.5782 0.052 Uiso 1 1 calc R A 1
C23 C 1.0603(3) 0.2033(2) 0.06927(18) 0.0399(7) Uani 1 1 d . . .
H23A H 0.9655 0.2296 0.0946 0.048 Uiso 1 1 calc R . .
H23B H 1.1080 0.1388 0.1109 0.048 Uiso 1 1 calc R . .
C24 C 1.0611(4) 0.1768(3) -0.0092(2) 0.0561(9) Uani 1 1 d . . .
H24A H 0.9861 0.2275 -0.0417 0.067 Uiso 1 1 calc R . .
H24B H 1.0572 0.1022 0.0024 0.067 Uiso 1 1 calc R . .
C26 C 0.7749(3) 0.7307(3) 0.0262(2) 0.0550(9) Uani 1 1 d . . .
H26A H 0.6811 0.7543 0.0111 0.066 Uiso 1 1 calc R B 1
H26B H 0.7856 0.6620 0.0717 0.066 Uiso 1 1 calc R B 1
C27 C 1.3804(4) 0.7781(3) 0.0931(2) 0.0540(9) Uani 1 1 d . E .
H27A H 1.3580 0.7817 0.0383 0.065 Uiso 1 1 calc R C 1
H27B H 1.4596 0.8067 0.0837 0.065 Uiso 1 1 calc R C 1
C13B C 0.3039(8) 0.7714(6) 0.4412(5) 0.033(2) Uiso 0.50 1 d P D 2
H13C H 0.2768 0.7729 0.3884 0.040 Uiso 0.50 1 calc PR D 2
H13D H 0.3892 0.7130 0.4525 0.040 Uiso 0.50 1 calc PR D 2
C14B C 0.2035(16) 0.7530(12) 0.5064(10) 0.065(4) Uiso 0.30 1 d P D 2
H14C H 0.2442 0.7027 0.5575 0.077 Uiso 0.30 1 calc PR D 2
H14D H 0.1435 0.7206 0.4917 0.077 Uiso 0.30 1 calc PR D 2
C16B C 0.1929(5) 0.9410(4) 0.4505(4) 0.0196(12) Uiso 0.50 1 d P D 2
H16C H 0.1436 0.9730 0.4003 0.024 Uiso 0.50 1 calc PR D 2
H16D H 0.2010 0.9994 0.4692 0.024 Uiso 0.50 1 calc PR D 2
C25 C 0.8522(7) 0.7656(6) 0.0767(4) 0.0441(15) Uiso 0.50 1 d P . 2
H25A H 0.7879 0.8133 0.1094 0.053 Uiso 0.50 1 calc PR . 2
H25B H 0.9077 0.7024 0.1155 0.053 Uiso 0.50 1 calc PR . 2
C28 C 1.2504(7) 0.8430(6) 0.1143(4) 0.0646(18) Uiso 0.70 1 d P E 2
H28A H 1.1798 0.8330 0.0898 0.077 Uiso 0.70 1 calc PR E 2
H28B H 1.2482 0.9200 0.0947 0.077 Uiso 0.70 1 calc PR E 2
C29 C 1.2304(7) 0.8042(6) 0.2076(4) 0.0692(16) Uiso 0.70 1 d P E 2
H29A H 1.2699 0.8417 0.2326 0.083 Uiso 0.70 1 calc PR E 2
H29B H 1.1324 0.8154 0.2292 0.083 Uiso 0.70 1 calc PR E 2
C30 C 1.2986(8) 0.6955(6) 0.2257(4) 0.0403(17) Uiso 0.50 1 d P E 2
H30A H 1.2325 0.6530 0.2387 0.048 Uiso 0.50 1 calc PR E 2
H30B H 1.3470 0.6736 0.2754 0.048 Uiso 0.50 1 calc PR E 2
C13 C 0.3129(7) 0.7588(5) 0.4594(5) 0.0201(17) Uiso 0.50 1 d P D 1
H13A H 0.2808 0.7445 0.4147 0.024 Uiso 0.50 1 calc PR D 1
H13B H 0.4016 0.7057 0.4724 0.024 Uiso 0.50 1 calc PR D 1
C14 C 0.2115(4) 0.7535(3) 0.5357(3) 0.0256(9) Uiso 0.70 1 d P D 1
H14A H 0.2569 0.7312 0.5868 0.031 Uiso 0.70 1 calc PR D 1
H14B H 0.1606 0.7017 0.5414 0.031 Uiso 0.70 1 calc PR D 1
C16 C 0.2021(7) 0.9314(5) 0.4790(5) 0.0371(17) Uiso 0.50 1 d P D 1
H16A H 0.2314 0.9563 0.5187 0.045 Uiso 0.50 1 calc PR D 1
H16B H 0.1511 0.9952 0.4384 0.045 Uiso 0.50 1 calc PR D 1
C25B C 0.7960(8) 0.8079(6) 0.0542(5) 0.0504(17) Uiso 0.50 1 d P . 1
H25C H 0.7951 0.7834 0.1161 0.061 Uiso 0.50 1 calc PR . 1
H25D H 0.7237 0.8764 0.0391 0.061 Uiso 0.50 1 calc PR . 1
C28B C 1.243(2) 0.8430(18) 0.1503(16) 0.100(7) Uiso 0.30 1 d P E 1
H28C H 1.2663 0.8933 0.1714 0.119 Uiso 0.30 1 calc PR E 1
H28D H 1.1649 0.8822 0.1175 0.119 Uiso 0.30 1 calc PR E 1
C29B C 1.2163(13) 0.7481(11) 0.2200(8) 0.051(3) Uiso 0.30 1 d P E 1
H29C H 1.1847 0.7674 0.2736 0.062 Uiso 0.30 1 calc PR E 1
H29D H 1.1445 0.7251 0.2076 0.062 Uiso 0.30 1 calc PR E 1
C30B C 1.3418(8) 0.6619(6) 0.2270(4) 0.0414(18) Uiso 0.50 1 d P E 1
H30C H 1.3991 0.6687 0.2631 0.050 Uiso 0.50 1 calc PR E 1
H30D H 1.3228 0.5910 0.2510 0.050 Uiso 0.50 1 calc PR E 1

loop_
_atom_site_aniso_label
_atom_site_aniso_U_11
_atom_site_aniso_U_22
_atom_site_aniso_U_33
_atom_site_aniso_U_23
_atom_site_aniso_U_13
_atom_site_aniso_U_12
Ho1 0.01915(6) 0.01647(6) 0.01845(6) -0.00462(4) -0.00055(4) -0.00455(4)
K1 0.0275(4) 0.0287(4) 0.0241(4) -0.0086(3) -0.0020(3) -0.0118(3)
Si1 0.0308(4) 0.0236(3) 0.0219(3) -0.0076(3) 0.0031(3) -0.0125(3)
Si2 0.0424(4) 0.0245(4) 0.0241(4) -0.0018(3) -0.0099(3) -0.0135(3)
Si3 0.0223(3) 0.0202(3) 0.0228(3) -0.0086(3) 0.0001(3) -0.0048(3)
Si4 0.0226(3) 0.0227(3) 0.0216(3) -0.0035(3) -0.0041(3) -0.0061(3)
O1 0.0205(9) 0.0230(9) 0.0487(12) -0.0135(8) 0.0027(8) -0.0060(7)
O2 0.0336(10) 0.0323(10) 0.0316(10) -0.0092(8) -0.0063(8) -0.0133(8)
O3 0.0357(10) 0.0281(9) 0.0226(9) -0.0055(7) -0.0050(8) -0.0102(8)
O4 0.0263(9) 0.0310(10) 0.0268(9) -0.0119(8) 0.0025(7) -0.0093(8)
O5 0.0617(15) 0.0375(12) 0.0505(14) -0.0119(10) -0.0008(11) -0.0217(11)
O6 0.086(2) 0.0491(15) 0.0580(16) -0.0183(12) 0.0126(14) -0.0221(14)
N1 0.0316(12) 0.0235(11) 0.0219(11) -0.0048(8) -0.0029(9) -0.0119(9)
N2 0.0207(10) 0.0186(10) 0.0219(10) -0.0062(8) -0.0030(8) -0.0038(8)
N3 0.0174(10) 0.0242(11) 0.0255(11) -0.0078(9) -0.0004(8) -0.0046(8)
C1 0.0301(14) 0.0331(15) 0.0357(15) -0.0082(12) -0.0016(12) -0.0112(12)
C2 0.0354(15) 0.0279(14) 0.0433(17) -0.0115(12) 0.0001(13) -0.0141(12)
C3 0.0478(18) 0.0511(19) 0.0331(16) -0.0190(14) 0.0108(14) -0.0216(15)
C4 0.0465(17) 0.0257(14) 0.0285(14) -0.0044(11) -0.0078(12) -0.0084(12)
C5 0.0404(18) 0.0481(19) 0.052(2) 0.0035(15) -0.0184(15) -0.0179(15)
C6 0.087(3) 0.0295(16) 0.0354(17) -0.0025(13) -0.0295(17) -0.0150(16)
C7 0.0421(16) 0.0297(14) 0.0240(13) -0.0085(11) -0.0049(11) -0.0129(12)
C8 0.0278(15) 0.0468(18) 0.0462(18) -0.0275(15) 0.0065(13) -0.0073(13)
C9 0.0377(15) 0.0235(13) 0.0319(14) -0.0101(11) -0.0021(12) -0.0085(11)
C10 0.0413(17) 0.0258(14) 0.0334(15) -0.0010(12) -0.0105(13) -0.0040(12)
C11 0.0467(18) 0.0485(18) 0.0352(16) 0.0060(14) -0.0207(14) -0.0240(15)
C12 0.0423(17) 0.0447(18) 0.0242(14) -0.0080(13) 0.0010(12) -0.0044(14)
C17 0.0253(14) 0.0319(14) 0.0438(16) -0.0131(12) -0.0055(12) -0.0096(11)
C18 0.0359(16) 0.0412(16) 0.0357(16) -0.0148(13) -0.0133(12) -0.0086(13)
C19 0.0385(16) 0.0382(16) 0.0294(15) -0.0067(12) -0.0127(12) -0.0055(13)
C20 0.0476(17) 0.0262(13) 0.0206(13) -0.0041(10) -0.0021(12) -0.0126(12)
C21 0.0376(15) 0.0292(14) 0.0266(14) -0.0107(11) 0.0075(11) -0.0140(12)
C22 0.0230(13) 0.0301(14) 0.0411(16) -0.0128(12) -0.0004(11) -0.0090(11)
C15 0.0340(16) 0.0424(17) 0.0429(18) -0.0107(14) 0.0054(13) -0.0045(13)
C23 0.0505(19) 0.0348(16) 0.0350(16) -0.0090(13) 0.0032(14) -0.0191(14)
C24 0.066(2) 0.066(2) 0.046(2) -0.0210(18) 0.0031(17) -0.031(2)
C26 0.0390(18) 0.0432(19) 0.066(2) -0.0034(17) 0.0067(16) -0.0099(15)
C27 0.073(3) 0.052(2) 0.0428(19) -0.0150(16) -0.0004(17) -0.0287(19)

loop_
_atom_type_symbol
_atom_type_description
_atom_type_scat_dispersion_real
_atom_type_scat_dispersion_imag
_atom_type_scat_source
C C 0.0033 0.0016 'International Tables Vol C Tables 4.2.6.8 and 6.1.1.4'
H H 0.0000 0.0000 'International Tables Vol C Tables 4.2.6.8 and 6.1.1.4'
N N 0.0061 0.0033 'International Tables Vol C Tables 4.2.6.8 and 6.1.1.4'
O O 0.0106 0.0060 'International Tables Vol C Tables 4.2.6.8 and 6.1.1.4'
Si Si 0.0817 0.0704 'International Tables Vol C Tables 4.2.6.8 and 6.1.1.4'
K K 0.2009 0.2494 'International Tables Vol C Tables 4.2.6.8 and 6.1.1.4'
Ho Ho -0.2175 4.6783 'International Tables Vol C Tables 4.2.6.8 and 6.1.1.4'

loop_
_geom_angle_atom_site_label_1
_geom_angle_atom_site_label_2
_geom_angle_atom_site_label_3
_geom_angle
_geom_angle_site_symmetry_1
_geom_angle_site_symmetry_3
N3 Ho1 N3 37.24(9) . 2_676
N3 Ho1 N1 106.43(7) . .
N3 Ho1 N1 112.89(7) 2_676 .
N3 Ho1 N2 109.57(7) . .
N3 Ho1 N2 126.81(7) 2_676 .
N1 Ho1 N2 117.44(7) . .
N3 Ho1 O1 118.60(7) . .
N3 Ho1 O1 84.43(7) 2_676 .
N1 Ho1 O1 115.52(7) . .
N2 Ho1 O1 88.90(6) . .
O5 K1 O5 180.0 . 2_765
O5 K1 O2 80.13(6) . .
O5 K1 O2 99.87(6) 2_765 .
O5 K1 O2 99.87(6) . 2_765
O5 K1 O2 80.13(6) 2_765 2_765
O2 K1 O2 180.0 . 2_765
O5 K1 O4 98.48(6) . 2_765
O5 K1 O4 81.52(6) 2_765 2_765
O2 K1 O4 60.19(5) . 2_765
O2 K1 O4 119.81(5) 2_765 2_765
O5 K1 O4 81.52(6) . .
O5 K1 O4 98.48(6) 2_765 .
O2 K1 O4 119.81(5) . .
O2 K1 O4 60.19(5) 2_765 .
O4 K1 O4 180.0 2_765 .
O5 K1 O3 82.55(6) . .
O5 K1 O3 97.44(6) 2_765 .
O2 K1 O3 61.00(5) . .
O2 K1 O3 119.00(5) 2_765 .
O4 K1 O3 119.96(5) 2_765 .
O4 K1 O3 60.04(5) . .
O5 K1 O3 97.45(6) . 2_765
O5 K1 O3 82.56(6) 2_765 2_765
O2 K1 O3 119.00(5) . 2_765
O2 K1 O3 61.00(5) 2_765 2_765
O4 K1 O3 60.04(5) 2_765 2_765
O4 K1 O3 119.95(5) . 2_765
O3 K1 O3 179.999(1) . 2_765
N1 Si1 C2 114.51(12) . .
N1 Si1 C1 110.17(11) . .
C2 Si1 C1 105.11(13) . .
N1 Si1 C3 113.79(13) . .
C2 Si1 C3 106.50(14) . .
C1 Si1 C3 106.08(14) . .
N1 Si2 C5 110.13(12) . .
N1 Si2 C4 113.93(12) . .
C5 Si2 C4 107.11(14) . .
N1 Si2 C6 114.04(13) . .
C5 Si2 C6 106.38(16) . .
C4 Si2 C6 104.71(13) . .
N2 Si3 C7 109.28(11) . .
N2 Si3 C8 114.35(12) . .
C7 Si3 C8 105.95(14) . .
N2 Si3 C9 115.30(11) . .
C7 Si3 C9 105.03(12) . .
C8 Si3 C9 106.15(13) . .
N2 Si4 C12 110.91(12) . .
N2 Si4 C11 111.95(12) . .
C12 Si4 C11 107.25(15) . .
N2 Si4 C10 115.08(11) . .
C12 Si4 C10 105.52(14) . .
C11 Si4 C10 105.58(14) . .
C13B O1 C16B 106.2(4) . .
C16B O1 C13 108.1(4) . .
C13B O1 C16 107.0(4) . .
C13 O1 C16 104.8(4) . .
C13B O1 Ho1 129.6(4) . .
C16B O1 Ho1 123.7(2) . .
C13 O1 Ho1 125.0(3) . .
C16 O1 Ho1 118.1(3) . .
C18 O2 C17 112.5(2) . .
C18 O2 K1 115.59(15) . .
C17 O2 K1 115.19(15) . .
C20 O3 C19 111.7(2) . .
C20 O3 K1 113.50(14) . .
C19 O3 K1 111.87(15) . .
C22 O4 C21 112.88(19) . .
C22 O4 K1 115.63(15) . .
C21 O4 K1 116.11(14) . .
C23 O5 C26 106.6(2) . 2_765
C23 O5 K1 123.77(19) . .
C26 O5 K1 103.83(18) 2_765 .
C30B O6 C27 117.9(4) . .
C27 O6 C30 100.4(4) . .
Si1 N1 Si2 123.50(12) . .
Si1 N1 Ho1 113.29(10) . .
Si2 N1 Ho1 123.10(11) . .
Si3 N2 Si4 123.58(12) . .
Si3 N2 Ho1 117.13(10) . .
Si4 N2 Ho1 119.01(10) . .
N3 N3 Ho1 72.20(16) 2_676 .
N3 N3 Ho1 70.56(15) 2_676 2_676
Ho1 N3 Ho1 142.75(9) . 2_676
O2 C17 C22 108.4(2) . 2_765
O2 C18 C19 109.3(2) . .
O3 C19 C18 108.9(2) . .
O3 C20 C21 109.0(2) . .
O4 C21 C20 108.3(2) . .
O4 C22 C17 107.8(2) . 2_765
C16 C15 C14 104.2(4) . .
C14 C15 C16B 106.6(3) . .
C16 C15 C14B 102.5(6) . .
C16B C15 C14B 99.1(6) . .
O5 C23 C24 106.8(2) . .
C25 C24 C23 107.4(4) 2_765 .
C23 C24 C25B 98.2(4) . 2_765
C25B C26 O5 109.7(4) . 2_765
O5 C26 C25 103.4(3) 2_765 .
C25B C26 K1 128.2(4) . .
O6 C27 C28 110.9(4) . .
O6 C27 C28B 99.4(8) . .
C14B C13B O1 109.0(8) . .
C13B C14B C15 108.1(10) . .
O1 C16B C15 103.8(3) . .
C24 C25 C26 102.4(4) 2_765 .
C27 C28 C29 103.1(5) . .
C30 C29 C28 104.1(5) . .
C29 C30 O6 109.2(6) . .
C14 C13 O1 104.6(4) . .
C13 C14 C15 105.4(4) . .
C15 C16 O1 109.8(4) . .
C26 C25B C24 106.1(5) . 2_765
C29B C28B C27 99.4(13) . .
C30B C29B C28B 108.2(12) . .
O6 C30B C29B 104.2(7) . .

loop_
_geom_bond_atom_site_label_1
_geom_bond_atom_site_label_2
_geom_bond_distance
_geom_bond_site_symmetry_2
Ho1 N3 2.188(2) .
Ho1 N3 2.210(2) 2_676
Ho1 N1 2.308(2) .
Ho1 N2 2.3348(19) .
Ho1 O1 2.4243(17) .
K1 O5 2.732(2) .
K1 O5 2.733(2) 2_765
K1 O2 2.7666(18) .
K1 O2 2.7666(18) 2_765
K1 O4 2.7915(17) 2_765
K1 O4 2.7915(17) .
K1 O3 2.8240(17) .
K1 O3 2.8240(17) 2_765
Si1 N1 1.699(2) .
Si1 C2 1.875(3) .
Si1 C1 1.879(3) .
Si1 C3 1.883(3) .
Si2 N1 1.704(2) .
Si2 C5 1.871(3) .
Si2 C4 1.878(3) .
Si2 C6 1.883(3) .
Si3 N2 1.702(2) .
Si3 C7 1.880(3) .
Si3 C8 1.881(3) .
Si3 C9 1.887(3) .
Si4 N2 1.705(2) .
Si4 C12 1.867(3) .
Si4 C11 1.874(3) .
Si4 C10 1.882(3) .
O1 C13B 1.406(8) .
O1 C16B 1.442(5) .
O1 C13 1.489(7) .
O1 C16 1.506(7) .
O2 C18 1.421(3) .
O2 C17 1.422(3) .
O3 C20 1.425(3) .
O3 C19 1.425(3) .
O4 C22 1.422(3) .
O4 C21 1.426(3) .
O5 C23 1.425(3) .
O5 C26 1.428(4) 2_765
O6 C30B 1.327(7) .
O6 C27 1.403(4) .
O6 C30 1.553(8) .
N3 N3 1.404(4) 2_676
N3 Ho1 2.209(2) 2_676
C17 C22 1.499(4) 2_765
C18 C19 1.495(4) .
C20 C21 1.488(4) .
C22 C17 1.499(4) 2_765
C15 C16 1.398(7) .
C15 C14 1.494(5) .
C15 C16B 1.577(6) .
C15 C14B 1.588(15) .
C23 C24 1.493(4) .
C24 C25 1.473(7) 2_765
C24 C25B 1.568(8) 2_765
C26 C25B 1.392(8) .
C26 O5 1.428(4) 2_765
C26 C25 1.566(8) .
C27 C28 1.406(7) .
C27 C28B 1.71(2) .
C13B C14B 1.366(17) .
C25 C24 1.473(7) 2_765
C28 C29 1.482(9) .
C29 C30 1.387(10) .
C13 C14 1.480(8) .
C25B C24 1.568(8) 2_765
C28B C29B 1.50(3) .
C29B C30B 1.448(14) .
